data_7040171
loop_
_publ_author_name
'Brede, Franziska A.'
'M\"uhlbach, Friedrich'
'Sextl, Gerhard'
'M\"uller-Buschbaum, Klaus'

_publ_section_title
;
 Mechanochemical and thermal formation of 1H-benzotriazole coordination
 polymers and complexes of 3d-transition metals with intriguing dielectric
 properties.
;
_journal_issue 26
_journal_name_full 'Dalton transactions (Cambridge, England : 2003)'
_journal_page_first 10609
_journal_page_last 10619
_journal_paper_doi 10.1039/c6dt01597b
_journal_volume 45
_journal_year 2016
_chemical_formula_moiety 'C12 H10 Cl2 Mn N6'
_chemical_formula_sum 'C12 H10 Cl2 Mn N6'
_chemical_formula_weight 364.10
_space_group_crystal_system orthorhombic
_space_group_IT_number 33
_space_group_name_Hall 'P 2c -2n'
_space_group_name_H-M_alt 'P n a 21'
_symmetry_space_group_name_Hall 'P 2c -2n'
_symmetry_space_group_name_H-M 'P n a 21'
_atom_sites_solution_hydrogens geom
_audit_update_record
;
2016-03-22 deposited with the CCDC.
2016-05-24 downloaded from the CCDC.
;
_cell_angle_alpha 90
_cell_angle_beta 90
_cell_angle_gamma 90
_cell_formula_units_Z 4
_cell_length_a 16.4285(10)
_cell_length_b 3.6906(2)
_cell_length_c 23.2854(14)
_cell_measurement_reflns_used 5366
_cell_measurement_temperature 100(2)
_cell_measurement_theta_max 29.686
_cell_measurement_theta_min 2.629
_cell_volume 1411.82(14)
_computing_cell_refinement 'SAINT v8.34A (Bruker, 2013)'
_computing_data_collection 'APEX2 ver. 2014.1 (Bruker AXS)'
_computing_data_reduction 'SAINT v8.34A (Bruker, 2013)'
_computing_molecular_graphics 'Olex2 (Dolomanov et al., 2009)'
_computing_publication_material 'Olex2 (Dolomanov et al., 2009)'
_computing_structure_refinement 'XL (Sheldrick, 2008)'
_computing_structure_solution 'Olex2 (Dolomanov et al., 2009)'
_diffrn_ambient_temperature 99.65
_diffrn_measured_fraction_theta_full 1.000
_diffrn_measured_fraction_theta_max 0.977
_diffrn_measurement_device_type 'Bruker X8-APEX II'
_diffrn_measurement_method '\f and \w scans'
_diffrn_radiation_type MoK\a
_diffrn_radiation_wavelength 0.71073
_diffrn_reflns_av_R_equivalents 0.0465
_diffrn_reflns_av_unetI/netI 0.0413
_diffrn_reflns_Laue_measured_fraction_full 1.000
_diffrn_reflns_Laue_measured_fraction_max 0.977
_diffrn_reflns_limit_h_max 22
_diffrn_reflns_limit_h_min -23
_diffrn_reflns_limit_k_max 5
_diffrn_reflns_limit_k_min -5
_diffrn_reflns_limit_l_max 30
_diffrn_reflns_limit_l_min -32
_diffrn_reflns_number 19984
_diffrn_reflns_point_group_measured_fraction_full 1.000
_diffrn_reflns_point_group_measured_fraction_max 0.977
_diffrn_reflns_theta_full 26.000
_diffrn_reflns_theta_max 30.076
_diffrn_reflns_theta_min 1.749
_exptl_absorpt_coefficient_mu 1.314
_exptl_absorpt_correction_T_max 0.810
_exptl_absorpt_correction_T_min 0.741
_exptl_absorpt_correction_type analytical
_exptl_absorpt_process_details 'Twinabs 2014/3 (Bruker 2014)'
_exptl_crystal_colour colorless
_exptl_crystal_density_diffrn 1.713
_exptl_crystal_density_method 'not measured'
_exptl_crystal_description block
_exptl_crystal_F_000 732
_exptl_crystal_size_max 0.25
_exptl_crystal_size_mid 0.19
_exptl_crystal_size_min 0.16
_refine_diff_density_max 0.601
_refine_diff_density_min -0.583
_refine_diff_density_rms 0.090
_refine_ls_abs_structure_details
;
 Refined as an inversion twin.
;
_refine_ls_abs_structure_Flack 0.06(3)
_refine_ls_extinction_method none
_refine_ls_goodness_of_fit_ref 1.069
_refine_ls_hydrogen_treatment constr
_refine_ls_matrix_type full
_refine_ls_number_parameters 191
_refine_ls_number_reflns 3918
_refine_ls_number_restraints 1
_refine_ls_restrained_S_all 1.069
_refine_ls_R_factor_all 0.0452
_refine_ls_R_factor_gt 0.0345
_refine_ls_shift/su_max 0.000
_refine_ls_shift/su_mean 0.000
_refine_ls_structure_factor_coef Fsqd
_refine_ls_weighting_details 'w=1/[\s^2^(Fo^2^)+(0.0411P)^2^] where P=(Fo^2^+2Fc^2^)/3'
_refine_ls_weighting_scheme calc
_refine_ls_wR_factor_gt 0.0746
_refine_ls_wR_factor_ref 0.0789
_reflns_Friedel_coverage 0.956
_reflns_Friedel_fraction_full 1.000
_reflns_Friedel_fraction_max 0.977
_reflns_number_gt 3358
_reflns_number_total 3918
_reflns_threshold_expression 'I > 2\s(I)'
_cod_data_source_file c6dt01597b2.cif
_cod_data_source_block fb-mn-226
_cod_database_code 7040171
_shelx_space_group_comment
;
The symmetry employed for this shelxl refinement is uniquely defined
by the following loop, which should always be used as a source of
symmetry information in preference to the above space-group names.
They are only intended as comments.
;
_olex2_refinement_description
;
1. Twinned data refinement
 Scales: 0.94(3) 0.06(3)
2. Fixed Uiso
 At 1.2 times of:
  All C(H) groups, All N(H) groups
3.a Aromatic/amide H refined with riding coordinates:
 N3(H3), C11(H11), C10(H10), N6(H6), C2(H2), C9(H9), C3(H3A), C8(H8), C4(H4),
 C5(H5)
;
_olex2_submission_special_instructions 'No special instructions were received'

loop_
_space_group_symop_operation_xyz
'x, y, z'
'-x, -y, z+1/2'
'-x+1/2, y+1/2, z+1/2'
'x+1/2, -y+1/2, z'

loop_
_atom_site_label
_atom_site_type_symbol
_atom_site_fract_x
_atom_site_fract_y
_atom_site_fract_z
_atom_site_U_iso_or_equiv
_atom_site_adp_type
_atom_site_occupancy
_atom_site_site_symmetry_order
_atom_site_calc_flag
_atom_site_refinement_flags_posn
Mn1 Mn 0.62094(3) 0.41968(13) 0.35526(3) 0.00847(12) Uani 1 1 d .
Cl1 Cl 0.56229(5) -0.0788(2) 0.29178(3) 0.00971(19) Uani 1 1 d .
Cl2 Cl 0.67915(5) -0.0805(3) 0.41885(3) 0.00978(19) Uani 1 1 d .
N4 N 0.73633(19) 0.4329(9) 0.30091(14) 0.0093(6) Uani 1 1 d .
N5 N 0.8029(2) 0.5356(10) 0.32817(15) 0.0120(7) Uani 1 1 d .
N3 N 0.37782(18) 0.5548(10) 0.42147(15) 0.0124(7) Uani 1 1 d .
H3 H 0.3274 0.6153 0.4132 0.015 Uiso 1 1 calc R
C1 C 0.4041(2) 0.4579(11) 0.47457(18) 0.0097(7) Uani 1 1 d .
N2 N 0.4384(2) 0.5462(10) 0.38355(15) 0.0109(7) Uani 1 1 d .
C11 C 0.7111(2) 0.2258(12) 0.1984(2) 0.0121(10) Uani 1 1 d .
H11 H 0.6540 0.1902 0.2016 0.014 Uiso 1 1 calc R
C10 C 0.7520(3) 0.1656(13) 0.1475(2) 0.0148(9) Uani 1 1 d .
H10 H 0.7220 0.0909 0.1147 0.018 Uiso 1 1 calc R
N6 N 0.8657(2) 0.5129(9) 0.29170(16) 0.0112(7) Uani 1 1 d .
H6 H 0.9162 0.5693 0.3006 0.013 Uiso 1 1 calc R
C2 C 0.3651(2) 0.4326(11) 0.52848(17) 0.0139(8) Uani 1 1 d .
H2 H 0.3088 0.4822 0.5332 0.017 Uiso 1 1 calc R
C6 C 0.4875(2) 0.3845(10) 0.46693(17) 0.0097(7) Uani 1 1 d .
N1 N 0.50580(19) 0.4447(9) 0.40996(15) 0.0102(7) Uani 1 1 d .
C9 C 0.8374(3) 0.2122(11) 0.1429(2) 0.0138(9) Uani 1 1 d .
H9 H 0.8632 0.1648 0.1072 0.017 Uiso 1 1 calc R
C3 C 0.4135(3) 0.3325(12) 0.5733(2) 0.0146(9) Uani 1 1 d .
H3A H 0.3903 0.3126 0.6105 0.017 Uiso 1 1 calc R
C8 C 0.8836(2) 0.3236(11) 0.18842(18) 0.0130(8) Uani 1 1 d .
H8 H 0.9409 0.3523 0.1854 0.016 Uiso 1 1 calc R
C7 C 0.8419(2) 0.3930(10) 0.23964(17) 0.0093(8) Uani 1 1 d .
C12 C 0.7576(2) 0.3413(11) 0.24509(18) 0.0087(8) Uani 1 1 d .
C4 C 0.4976(3) 0.2572(11) 0.5659(2) 0.0143(9) Uani 1 1 d .
H4 H 0.5286 0.1889 0.5986 0.017 Uiso 1 1 calc R
C5 C 0.5359(3) 0.2786(11) 0.5138(2) 0.0130(10) Uani 1 1 d .
H5 H 0.5921 0.2248 0.5096 0.016 Uiso 1 1 calc R

loop_
_atom_site_aniso_label
_atom_site_aniso_U_11
_atom_site_aniso_U_22
_atom_site_aniso_U_33
_atom_site_aniso_U_23
_atom_site_aniso_U_13
_atom_site_aniso_U_12
Mn1 0.0039(2) 0.0099(2) 0.0115(2) 0.0001(3) 0.0007(2) 0.0005(2)
Cl1 0.0064(4) 0.0107(4) 0.0121(4) 0.0007(4) -0.0006(3) -0.0003(3)
Cl2 0.0059(4) 0.0111(4) 0.0124(4) -0.0011(4) -0.0008(3) 0.0009(3)
N4 0.0058(14) 0.0119(15) 0.0102(16) -0.0005(13) -0.0015(12) 0.0015(13)
N5 0.0055(15) 0.0144(18) 0.0161(18) -0.0005(14) 0.0007(13) -0.0011(13)
N3 0.0037(14) 0.0189(17) 0.0147(17) 0.0032(15) 0.0011(14) -0.0005(13)
C1 0.0070(16) 0.0082(17) 0.0138(18) -0.0001(15) 0.0007(15) -0.0007(14)
N2 0.0066(16) 0.0153(17) 0.0107(17) -0.0001(14) 0.0006(12) -0.0003(13)
C11 0.0093(19) 0.014(2) 0.012(3) 0.0026(15) -0.0027(17) -0.0043(16)
C10 0.0148(19) 0.0140(19) 0.015(2) -0.0004(17) -0.0051(17) -0.0036(16)
N6 0.0049(14) 0.0161(17) 0.0125(16) -0.0014(14) 0.0016(14) -0.0010(12)
C2 0.0093(17) 0.017(2) 0.0158(19) -0.0019(17) 0.0036(15) -0.0020(16)
C6 0.0095(17) 0.0078(18) 0.0119(19) 0.0004(16) 0.0017(15) 0.0006(15)
N1 0.0062(15) 0.0110(15) 0.0133(17) 0.0000(13) -0.0019(13) 0.0019(13)
C9 0.0158(19) 0.015(2) 0.011(2) -0.0003(16) 0.0054(17) -0.0009(17)
C3 0.015(2) 0.0150(19) 0.013(2) 0.0020(17) 0.0049(17) -0.0030(18)
C8 0.0065(17) 0.017(2) 0.0153(19) 0.0016(16) 0.0025(15) 0.0013(15)
C7 0.0077(17) 0.0087(18) 0.0116(18) 0.0015(14) -0.0010(14) 0.0004(14)
C12 0.0063(16) 0.0080(17) 0.0119(19) 0.0038(14) 0.0002(14) 0.0006(14)
C4 0.018(2) 0.015(2) 0.010(2) 0.0005(15) -0.0036(16) 0.0020(17)
C5 0.008(2) 0.012(2) 0.019(3) 0.0005(17) 0.0007(17) 0.0005(15)

loop_
_atom_type_symbol
_atom_type_description
_atom_type_scat_dispersion_real
_atom_type_scat_dispersion_imag
_atom_type_scat_source
C C 0.0033 0.0016 'International Tables Vol C Tables 4.2.6.8 and 6.1.1.4'
H H 0.0000 0.0000 'International Tables Vol C Tables 4.2.6.8 and 6.1.1.4'
Cl Cl 0.1484 0.1585 'International Tables Vol C Tables 4.2.6.8 and 6.1.1.4'
Mn Mn 0.3368 0.7283 'International Tables Vol C Tables 4.2.6.8 and 6.1.1.4'
N N 0.0061 0.0033 'International Tables Vol C Tables 4.2.6.8 and 6.1.1.4'

loop_
_geom_angle_atom_site_label_1
_geom_angle_atom_site_label_2
_geom_angle_atom_site_label_3
_geom_angle
_geom_angle_site_symmetry_1
_geom_angle_site_symmetry_3
Cl1 Mn1 Cl1 92.56(3) . 1_565
Cl1 Mn1 Cl2 179.80(4) . 1_565
Cl1 Mn1 Cl2 87.48(3) . .
Cl2 Mn1 Cl1 179.82(4) . 1_565
Cl2 Mn1 Cl1 87.33(3) 1_565 1_565
Cl2 Mn1 Cl2 92.63(3) 1_565 .
N4 Mn1 Cl1 88.68(9) . 1_565
N4 Mn1 Cl1 90.45(9) . .
N4 Mn1 Cl2 89.72(9) . 1_565
N4 Mn1 Cl2 91.49(9) . .
N4 Mn1 N1 176.45(10) . .
N1 Mn1 Cl1 92.26(9) . .
N1 Mn1 Cl1 88.91(9) . 1_565
N1 Mn1 Cl2 87.57(9) . 1_565
N1 Mn1 Cl2 90.92(9) . .
Mn1 Cl1 Mn1 92.56(3) . 1_545
Mn1 Cl2 Mn1 92.63(3) 1_545 .
N5 N4 Mn1 115.3(2) . .
N5 N4 C12 108.2(3) . .
C12 N4 Mn1 136.4(2) . .
N4 N5 N6 108.4(3) . .
C1 N3 H3 124.4 . .
N2 N3 H3 124.4 . .
N2 N3 C1 111.1(3) . .
N3 C1 C2 133.1(4) . .
N3 C1 C6 104.2(3) . .
C6 C1 C2 122.7(4) . .
N1 N2 N3 108.9(3) . .
C10 C11 H11 121.6 . .
C10 C11 C12 116.8(4) . .
C12 C11 H11 121.6 . .
C11 C10 H10 119.1 . .
C11 C10 C9 121.8(4) . .
C9 C10 H10 119.1 . .
N5 N6 H6 124.2 . .
N5 N6 C7 111.6(3) . .
C7 N6 H6 124.2 . .
C1 C2 H2 122.1 . .
C3 C2 C1 115.8(4) . .
C3 C2 H2 122.1 . .
N1 C6 C1 107.7(3) . .
N1 C6 C5 131.9(4) . .
C5 C6 C1 120.4(4) . .
N2 N1 Mn1 116.5(2) . .
N2 N1 C6 108.1(3) . .
C6 N1 Mn1 135.4(3) . .
C10 C9 H9 119.1 . .
C8 C9 C10 121.8(4) . .
C8 C9 H9 119.1 . .
C2 C3 H3A 119.1 . .
C2 C3 C4 121.8(4) . .
C4 C3 H3A 119.1 . .
C9 C8 H8 121.8 . .
C9 C8 C7 116.3(4) . .
C7 C8 H8 121.8 . .
N6 C7 C8 133.2(4) . .
N6 C7 C12 104.4(3) . .
C8 C7 C12 122.4(4) . .
N4 C12 C11 131.7(4) . .
N4 C12 C7 107.5(3) . .
C11 C12 C7 120.8(4) . .
C3 C4 H4 118.5 . .
C5 C4 C3 122.9(4) . .
C5 C4 H4 118.5 . .
C6 C5 H5 121.8 . .
C4 C5 C6 116.4(4) . .
C4 C5 H5 121.8 . .

loop_
_geom_bond_atom_site_label_1
_geom_bond_atom_site_label_2
_geom_bond_distance
_geom_bond_site_symmetry_2
Mn1 Cl1 2.5491(11) .
Mn1 Cl1 2.5572(11) 1_565
Mn1 Cl2 2.5515(11) 1_565
Mn1 Cl2 2.5522(11) .
Mn1 N4 2.280(3) .
Mn1 N1 2.282(3) .
Cl1 Mn1 2.5572(11) 1_545
Cl2 Mn1 2.5514(11) 1_545
N4 N5 1.319(5) .
N4 C12 1.388(5) .
N5 N6 1.339(5) .
N3 H3 0.8800 .
N3 C1 1.357(5) .
N3 N2 1.331(5) .
C1 C2 1.412(6) .
C1 C6 1.408(5) .
N2 N1 1.321(5) .
C11 H11 0.9500 .
C11 C10 1.380(7) .
C11 C12 1.395(6) .
C10 H10 0.9500 .
C10 C9 1.418(6) .
N6 H6 0.8800 .
N6 C7 1.348(5) .
C2 H2 0.9500 .
C2 C3 1.363(6) .
C6 N1 1.379(5) .
C6 C5 1.407(6) .
C9 H9 0.9500 .
C9 C8 1.367(6) .
C3 H3A 0.9500 .
C3 C4 1.420(6) .
C8 H8 0.9500 .
C8 C7 1.399(6) .
C7 C12 1.403(5) .
C4 H4 0.9500 .
C4 C5 1.368(7) .
C5 H5 0.9500 .

loop_
_geom_torsion_atom_site_label_1
_geom_torsion_atom_site_label_2
_geom_torsion_atom_site_label_3
_geom_torsion_atom_site_label_4
_geom_torsion
Mn1 N4 N5 N6 177.0(2)
Mn1 N4 C12 C11 5.8(7)
Mn1 N4 C12 C7 -175.8(3)
N4 N5 N6 C7 -0.3(4)
N5 N4 C12 C11 -178.2(5)
N5 N4 C12 C7 0.2(4)
N5 N6 C7 C8 -179.7(4)
N5 N6 C7 C12 0.4(4)
N3 C1 C2 C3 -178.2(4)
N3 C1 C6 N1 0.4(4)
N3 C1 C6 C5 179.2(4)
N3 N2 N1 Mn1 -178.6(3)
N3 N2 N1 C6 0.3(4)
C1 N3 N2 N1 0.0(5)
C1 C2 C3 C4 -0.3(6)
C1 C6 N1 Mn1 178.1(3)
C1 C6 N1 N2 -0.5(4)
C1 C6 C5 C4 -0.8(6)
N2 N3 C1 C2 178.3(4)
N2 N3 C1 C6 -0.3(4)
C11 C10 C9 C8 -0.8(7)
C10 C11 C12 N4 178.3(4)
C10 C11 C12 C7 0.1(6)
C10 C9 C8 C7 -0.7(6)
N6 C7 C12 N4 -0.4(4)
N6 C7 C12 C11 178.2(4)
C2 C1 C6 N1 -178.3(4)
C2 C1 C6 C5 0.4(6)
C2 C3 C4 C5 -0.1(7)
C6 C1 C2 C3 0.1(6)
N1 C6 C5 C4 177.6(4)
C9 C8 C7 N6 -178.0(4)
C9 C8 C7 C12 1.9(6)
C3 C4 C5 C6 0.6(6)
C8 C7 C12 N4 179.7(4)
C8 C7 C12 C11 -1.7(6)
C12 N4 N5 N6 0.1(4)
C12 C11 C10 C9 1.1(7)
C5 C6 N1 Mn1 -0.5(7)
C5 C6 N1 N2 -179.0(4)

loop_
_twin_individual_id
_twin_individual_mass_fraction_refined
1 0.94(3)
2 0.06(3)
